data_2243658
loop_
_publ_author_name
'Harish Chinthal, Chayanna'
'Kavitha, Channappa N.'
'Yathirajan, Hemmige S.'
'Foro, Sabine'
'Rathore, Ravindranath S.'
'Glidewell, Christopher'

_publ_section_title
;
 Fifteen 4-(2-methoxyphenyl)piperazin-1-ium salts containing organic
 anions: supramolecular assembly in zero, one, two and three dimensions
;
_journal_coeditor_code HB7950
_journal_issue 11
_journal_name_full 'Acta Crystallographica Section E'
_journal_page_first 1779
_journal_page_last 1793
_journal_paper_doi 10.1107/S2056989020014097
_journal_volume 76
_journal_year 2020
_chemical_absolute_configuration syn
_chemical_formula_iupac 'C11 H17 N2 O +, C4 H5 O6 -, 1.698H2 O'
_chemical_formula_moiety 'C11 H17 N2 O +, C4 H5 O6 -, 1.698(H2 O)'
_chemical_formula_sum 'C15 H25.4 N2 O8.7'
_chemical_formula_weight 372.97
_chemical_name_systematic
;
4-(2-Methoxyphenyl)piperazin-1-ium hydrogen (2<i>R</i>,3<i>R</i>)-tartrate
1.698-hydrate
;
_space_group_crystal_system monoclinic
_space_group_IT_number 4
_space_group_name_Hall 'P 2yb'
_space_group_name_H-M_alt 'P 1 21 1'
_atom_sites_solution_hydrogens mixed
_atom_sites_solution_primary difmap
_audit_creation_method SHELXL-2014
_cell_angle_alpha 90
_cell_angle_beta 101.58(2)
_cell_angle_gamma 90
_cell_formula_units_Z 2
_cell_length_a 7.4790(10)
_cell_length_b 7.0650(10)
_cell_length_c 17.788(3)
_cell_measurement_reflns_used 2896
_cell_measurement_temperature 296(2)
_cell_measurement_theta_max 27.877
_cell_measurement_theta_min 3.111
_cell_volume 920.8(2)
_computing_cell_refinement
;
CrysAlis RED (Oxford Diffraction, 2009)
;
_computing_data_collection
;
CrysAlis CCD (Oxford Diffraction, 2009)
;
_computing_data_reduction
;
CrysAlis RED (Oxford Diffraction, 2009)
;
_computing_molecular_graphics
;
PLATON (Spek, 2020)
;
_computing_publication_material
;
SHELXL-2014 (Sheldrick, 2015b) and PLATON (Spek, 2020)
;
_computing_structure_refinement
;
SHELXL-2014 (Sheldrick, 2015b)
;
_computing_structure_solution
;
SHELXT (Sheldrick, 2015a)
;
_diffrn_ambient_temperature 296(2)
_diffrn_measured_fraction_theta_full 0.994
_diffrn_measured_fraction_theta_max 0.915
_diffrn_measurement_device_type
;
Oxford Diffraction Xcalibur with Sapphire CCD
;
_diffrn_measurement_method '\w scans'
_diffrn_radiation_monochromator graphite
_diffrn_radiation_type MoK\a
_diffrn_radiation_wavelength 0.71073
_diffrn_reflns_av_R_equivalents 0.0223
_diffrn_reflns_av_unetI/netI 0.0464
_diffrn_reflns_limit_h_max 9
_diffrn_reflns_limit_h_min -9
_diffrn_reflns_limit_k_max 6
_diffrn_reflns_limit_k_min -9
_diffrn_reflns_limit_l_max 22
_diffrn_reflns_limit_l_min -23
_diffrn_reflns_number 3655
_diffrn_reflns_theta_full 25.242
_diffrn_reflns_theta_max 27.877
_diffrn_reflns_theta_min 3.111
_diffrn_source 'Enhance (Mo) X-ray Source'
_diffrn_standards_decay_% 0
_diffrn_standards_interval_count 0
_diffrn_standards_interval_time 0
_diffrn_standards_number 0
_exptl_absorpt_coefficient_mu 0.111
_exptl_absorpt_correction_T_max 0.987
_exptl_absorpt_correction_T_min 0.956
_exptl_absorpt_correction_type multi-scan
_exptl_absorpt_process_details
;
(CrysAlis RED; Oxford Diffraction, 2009)
;
_exptl_crystal_colour colourless
_exptl_crystal_density_diffrn 1.345
_exptl_crystal_description plate
_exptl_crystal_F_000 398
_exptl_crystal_size_max 0.360
_exptl_crystal_size_mid 0.320
_exptl_crystal_size_min 0.120
_refine_diff_density_max 0.144
_refine_diff_density_min -0.169
_refine_ls_abs_structure_details
;
Flack <i>x</i> determined using 493 quotients
[(<i>I</i>^+^)-(<i>I</i>^-^)]/[(<i>I</i>^+^)+(<i>I</i>^-^)]
(Parsons <i>et al.</i>,  2013)
;
_refine_ls_extinction_method none
_refine_ls_goodness_of_fit_ref 0.967
_refine_ls_hydrogen_treatment mixed
_refine_ls_matrix_type full
_refine_ls_number_parameters 263
_refine_ls_number_reflns 2895
_refine_ls_number_restraints 4
_refine_ls_restrained_S_all 0.967
_refine_ls_R_factor_all 0.0664
_refine_ls_R_factor_gt 0.0393
_refine_ls_shift/su_max 0.000
_refine_ls_shift/su_mean 0.000
_refine_ls_structure_factor_coef Fsqd
_refine_ls_weighting_details 'w=1/[\s^2^(Fo^2^)+(0.0402P)^2^] where P=(Fo^2^+2Fc^2^)/3'
_refine_ls_weighting_scheme calc
_refine_ls_wR_factor_gt 0.0732
_refine_ls_wR_factor_ref 0.0810
_reflns_number_gt 2062
_reflns_number_total 2895
_reflns_threshold_expression 'I > 2\s(I)'
_cod_data_source_file hb7950sup1.cif
_cod_data_source_block XV
_cod_original_sg_symbol_H-M 'P 21'
_cod_original_formula_sum 'C15 H25.40 N2 O8.70'
_cod_database_code 2243658
_shelx_space_group_comment
;
The symmetry employed for this shelxl refinement is uniquely defined
by the following loop, which should always be used as a source of
symmetry information in preference to the above space-group names.
They are only intended as comments.
;
_shelx_estimated_absorpt_t_min 0.961
_shelx_estimated_absorpt_t_max 0.987
_shelxl_version_number 2.014

loop_
_space_group_symop_operation_xyz
'x, y, z'
'-x, y+1/2, -z'

loop_
_atom_site_type_symbol
_atom_site_label
_atom_site_fract_x
_atom_site_fract_y
_atom_site_fract_z
_atom_site_U_iso_or_equiv
_atom_site_adp_type
_atom_site_calc_flag
_atom_site_occupancy
_atom_site_disorder_assembly
_atom_site_disorder_group
N N1 0.4545(5) 0.3626(4) 0.31605(16) 0.0472(7) Uani d 1 . .
H H11 0.517(5) 0.295(5) 0.3458(19) 0.057 Uiso d 1 . .
H H12 0.341(5) 0.371(6) 0.3245(18) 0.057 Uiso d 1 . .
C C2 0.4519(5) 0.2806(5) 0.23968(19) 0.0514(9) Uani d 1 . .
H H2A 0.3910 0.1588 0.2356 0.062 Uiso calc 1 . .
H H2B 0.5760 0.2611 0.2328 0.062 Uiso calc 1 . .
C C3 0.3538(5) 0.4111(4) 0.17851(18) 0.0454(8) Uani d 1 . .
H H3A 0.3539 0.3575 0.1283 0.055 Uiso calc 1 . .
H H3B 0.2280 0.4258 0.1839 0.055 Uiso calc 1 . .
N N4 0.4437(3) 0.5952(4) 0.18516(13) 0.0393(6) Uani d 1 . .
C C5 0.4369(5) 0.6791(5) 0.25945(16) 0.0441(8) Uani d 1 . .
H H5A 0.3106 0.6953 0.2639 0.053 Uiso calc 1 . .
H H5B 0.4941 0.8029 0.2633 0.053 Uiso calc 1 . .
C C6 0.5333(5) 0.5553(4) 0.32330(19) 0.0521(10) Uani d 1 . .
H H6A 0.6621 0.5488 0.3217 0.063 Uiso calc 1 . .
H H6B 0.5219 0.6093 0.3723 0.063 Uiso calc 1 . .
C C21 0.3879(5) 0.7242(5) 0.12346(16) 0.0416(8) Uani d 1 . .
C C22 0.5099(5) 0.8649(5) 0.11148(18) 0.0515(9) Uani d 1 . .
C C23 0.4638(6) 0.9900(6) 0.0511(2) 0.0665(11) Uani d 1 . .
H H23 0.5453 1.0842 0.0435 0.080 Uiso calc 1 . .
C C24 0.2984(7) 0.9750(7) 0.0025(2) 0.0749(13) Uani d 1 . .
H H24 0.2678 1.0590 -0.0383 0.090 Uiso calc 1 . .
C C25 0.1785(6) 0.8393(7) 0.0131(2) 0.0695(12) Uani d 1 . .
H H25 0.0662 0.8300 -0.0205 0.083 Uiso calc 1 . .
C C26 0.2227(5) 0.7140(6) 0.07395(18) 0.0546(9) Uani d 1 . .
H H26 0.1390 0.6219 0.0812 0.066 Uiso calc 1 . .
O O22 0.6727(4) 0.8666(4) 0.16178(15) 0.0723(8) Uani d 1 . .
C C27 0.8158(6) 0.9858(8) 0.1471(3) 0.0936(15) Uani d 1 . .
H H27A 0.9212 0.9712 0.1875 0.140 Uiso calc 1 . .
H H27B 0.8463 0.9511 0.0990 0.140 Uiso calc 1 . .
H H27C 0.7762 1.1153 0.1449 0.140 Uiso calc 1 . .
C C31 0.8601(4) 0.0130(4) 0.38558(16) 0.0321(7) Uani d 1 . .
O O31 0.8264(3) 0.1842(3) 0.36938(12) 0.0422(5) Uani d 1 . .
O O32 0.7484(3) -0.1056(3) 0.39964(13) 0.0484(6) Uani d 1 . .
C C32 1.0532(4) -0.0580(4) 0.38922(16) 0.0300(7) Uani d 1 . .
H H32A 1.0927 -0.0187 0.3423 0.036 Uiso calc 1 . .
O O33 1.0645(3) -0.2564(3) 0.39473(13) 0.0431(6) Uani d 1 . .
H H33 0.985(5) -0.285(6) 0.414(2) 0.065 Uiso d 1 . .
C C33 1.1809(3) 0.0309(4) 0.45784(14) 0.0292(7) Uani d 1 . .
H H33A 1.1800 0.1684 0.4506 0.035 Uiso calc 1 . .
O O34 1.1191(3) -0.0087(3) 0.52580(11) 0.0405(5) Uani d 1 . .
H H34 1.162(5) -0.109(6) 0.544(2) 0.061 Uiso d 1 . .
C C34 1.3725(4) -0.0400(4) 0.46138(16) 0.0307(7) Uani d 1 . .
O O35 1.4553(3) -0.1271(3) 0.51524(11) 0.0479(6) Uani d 1 . .
O O36 1.4319(3) -0.0004(3) 0.39858(11) 0.0351(5) Uani d 1 . .
H H36 1.537(5) -0.036(6) 0.4062(17) 0.053 Uiso d 1 . .
O O41 0.0854(4) 0.4055(4) 0.31999(16) 0.0612(8) Uani d 1 . .
H H41 0.068(6) 0.512(7) 0.336(2) 0.092 Uiso d 1 . .
H H42 -0.004(6) 0.335(7) 0.329(2) 0.092 Uiso d 1 . .
O O51 -0.1304(7) 0.4856(9) 0.1775(2) 0.104(2) Uani d 0.698(9) . .
H H51 -0.051(9) 0.470(13) 0.228(2) 0.157 Uiso d 0.698(9) . .
H H52 -0.225(8) 0.573(10) 0.185(4) 0.157 Uiso d 0.698(9) . .

loop_
_atom_site_aniso_label
_atom_site_aniso_U_11
_atom_site_aniso_U_22
_atom_site_aniso_U_33
_atom_site_aniso_U_12
_atom_site_aniso_U_13
_atom_site_aniso_U_23
N1 0.0576(19) 0.0355(16) 0.0460(17) -0.0002(16) 0.0043(15) 0.0093(14)
C2 0.063(2) 0.0322(18) 0.061(2) 0.0033(17) 0.0179(18) 0.0013(16)
C3 0.057(2) 0.0362(19) 0.0443(18) -0.0014(17) 0.0143(15) -0.0036(14)
N4 0.0462(16) 0.0352(14) 0.0382(14) 0.0025(13) 0.0127(12) 0.0025(12)
C5 0.060(2) 0.0325(17) 0.0389(17) -0.0028(17) 0.0080(16) 0.0031(15)
C6 0.065(2) 0.040(2) 0.0468(18) -0.0102(18) -0.0007(17) 0.0083(15)
C21 0.053(2) 0.0404(19) 0.0355(16) 0.0091(16) 0.0186(15) 0.0017(15)
C22 0.064(2) 0.047(2) 0.0475(19) 0.002(2) 0.0208(17) 0.0074(18)
C23 0.093(3) 0.054(2) 0.062(2) 0.005(2) 0.037(2) 0.015(2)
C24 0.104(4) 0.067(3) 0.058(2) 0.024(3) 0.026(2) 0.026(2)
C25 0.074(3) 0.077(3) 0.053(2) 0.018(3) 0.003(2) 0.009(2)
C26 0.056(2) 0.057(2) 0.0502(19) 0.009(2) 0.0081(17) 0.0031(19)
O22 0.0621(16) 0.0759(19) 0.0786(17) -0.0177(16) 0.0137(14) 0.0213(16)
C27 0.078(3) 0.091(3) 0.118(4) -0.030(3) 0.034(3) 0.010(3)
C31 0.0235(14) 0.0325(18) 0.0411(15) 0.0001(14) 0.0084(12) -0.0038(14)
O31 0.0316(11) 0.0350(13) 0.0616(13) 0.0062(10) 0.0129(10) 0.0057(11)
O32 0.0248(10) 0.0384(13) 0.0869(16) -0.0026(10) 0.0224(10) 0.0027(12)
C32 0.0268(15) 0.0240(15) 0.0419(15) 0.0009(12) 0.0130(12) -0.0027(13)
O33 0.0312(12) 0.0296(12) 0.0749(16) -0.0031(10) 0.0256(11) -0.0055(11)
C33 0.0243(14) 0.0284(16) 0.0364(15) 0.0027(12) 0.0098(12) 0.0044(13)
O34 0.0407(12) 0.0439(14) 0.0424(11) 0.0089(11) 0.0212(10) 0.0037(11)
C34 0.0244(14) 0.0311(15) 0.0368(15) -0.0018(13) 0.0063(13) -0.0025(14)
O35 0.0388(12) 0.0597(15) 0.0442(12) 0.0126(12) 0.0058(10) 0.0128(12)
O36 0.0200(9) 0.0436(13) 0.0435(11) 0.0026(10) 0.0104(9) 0.0042(10)
O41 0.0671(17) 0.0429(16) 0.0847(18) -0.0022(14) 0.0415(14) -0.0044(13)
O51 0.104(4) 0.137(5) 0.072(3) 0.042(4) 0.020(2) 0.004(3)

loop_
_atom_type_symbol
_atom_type_description
_atom_type_scat_dispersion_real
_atom_type_scat_dispersion_imag
_atom_type_scat_source
C C 0.0033 0.0016 'International Tables Vol C Tables 4.2.6.8 and 6.1.1.4'
H H 0.0000 0.0000 'International Tables Vol C Tables 4.2.6.8 and 6.1.1.4'
N N 0.0061 0.0033 'International Tables Vol C Tables 4.2.6.8 and 6.1.1.4'
O O 0.0106 0.0060 'International Tables Vol C Tables 4.2.6.8 and 6.1.1.4'

loop_
_geom_angle_atom_site_label_1
_geom_angle_atom_site_label_2
_geom_angle_atom_site_label_3
_geom_angle_site_symmetry_1
_geom_angle_site_symmetry_3
_geom_angle
_geom_angle_publ_flag
C2 N1 C6 . . 111.9(3) ?
C2 N1 H11 . . 106(2) ?
C6 N1 H11 . . 109(3) ?
C2 N1 H12 . . 110(2) ?
C6 N1 H12 . . 107(3) ?
H11 N1 H12 . . 112(4) ?
N1 C2 C3 . . 109.9(3) ?
N1 C2 H2A . . 109.7 ?
C3 C2 H2A . . 109.7 ?
N1 C2 H2B . . 109.7 ?
C3 C2 H2B . . 109.7 ?
H2A C2 H2B . . 108.2 ?
N4 C3 C2 . . 109.8(3) ?
N4 C3 H3A . . 109.7 ?
C2 C3 H3A . . 109.7 ?
N4 C3 H3B . . 109.7 ?
C2 C3 H3B . . 109.7 ?
H3A C3 H3B . . 108.2 ?
C21 N4 C3 . . 116.7(2) ?
C21 N4 C5 . . 112.4(2) ?
C3 N4 C5 . . 109.7(2) ?
N4 C5 C6 . . 110.5(3) ?
N4 C5 H5A . . 109.5 ?
C6 C5 H5A . . 109.5 ?
N4 C5 H5B . . 109.5 ?
C6 C5 H5B . . 109.5 ?
H5A C5 H5B . . 108.1 ?
N1 C6 C5 . . 110.4(3) ?
N1 C6 H6A . . 109.6 ?
C5 C6 H6A . . 109.6 ?
N1 C6 H6B . . 109.6 ?
C5 C6 H6B . . 109.6 ?
H6A C6 H6B . . 108.1 ?
C26 C21 C22 . . 118.2(3) ?
C26 C21 N4 . . 123.4(3) ?
C22 C21 N4 . . 118.3(3) ?
O22 C22 C23 . . 123.9(4) ?
O22 C22 C21 . . 115.7(3) ?
C23 C22 C21 . . 120.5(3) ?
C24 C23 C22 . . 119.7(4) ?
C24 C23 H23 . . 120.1 ?
C22 C23 H23 . . 120.1 ?
C25 C24 C23 . . 120.7(4) ?
C25 C24 H24 . . 119.7 ?
C23 C24 H24 . . 119.7 ?
C24 C25 C26 . . 120.0(4) ?
C24 C25 H25 . . 120.0 ?
C26 C25 H25 . . 120.0 ?
C21 C26 C25 . . 120.9(4) ?
C21 C26 H26 . . 119.6 ?
C25 C26 H26 . . 119.6 ?
C22 O22 C27 . . 119.4(3) ?
O22 C27 H27A . . 109.5 ?
O22 C27 H27B . . 109.5 ?
H27A C27 H27B . . 109.5 ?
O22 C27 H27C . . 109.5 ?
H27A C27 H27C . . 109.5 ?
H27B C27 H27C . . 109.5 ?
O32 C31 O31 . . 125.6(3) ?
O32 C31 C32 . . 116.1(2) ?
O31 C31 C32 . . 118.2(3) ?
O33 C32 C31 . . 112.1(2) ?
O33 C32 C33 . . 109.6(2) ?
C31 C32 C33 . . 109.6(2) ?
O33 C32 H32A . . 108.5 ?
C31 C32 H32A . . 108.5 ?
C33 C32 H32A . . 108.5 ?
C32 O33 H33 . . 105(3) ?
O34 C33 C34 . . 111.8(2) ?
O34 C33 C32 . . 110.2(2) ?
C34 C33 C32 . . 109.5(2) ?
O34 C33 H33A . . 108.4 ?
C34 C33 H33A . . 108.4 ?
C32 C33 H33A . . 108.4 ?
C33 O34 H34 . . 110(3) ?
O35 C34 O36 . . 125.5(3) ?
O35 C34 C33 . . 122.5(3) ?
O36 C34 C33 . . 112.0(2) ?
C34 O36 H36 . . 106(2) ?
H41 O41 H42 . . 106(4) ?
H51 O51 H52 . . 106(3) ?

loop_
_geom_bond_atom_site_label_1
_geom_bond_atom_site_label_2
_geom_bond_site_symmetry_2
_geom_bond_distance
_geom_bond_publ_flag
N1 C2 . 1.473(4) ?
N1 C6 . 1.479(4) ?
N1 H11 . 0.79(4) ?
N1 H12 . 0.90(4) ?
C2 C3 . 1.500(4) ?
C2 H2A . 0.9700 ?
C2 H2B . 0.9700 ?
C3 N4 . 1.458(4) ?
C3 H3A . 0.9700 ?
C3 H3B . 0.9700 ?
N4 C21 . 1.423(4) ?
N4 C5 . 1.458(4) ?
C5 C6 . 1.499(4) ?
C5 H5A . 0.9700 ?
C5 H5B . 0.9700 ?
C6 H6A . 0.9700 ?
C6 H6B . 0.9700 ?
C21 C26 . 1.368(4) ?
C21 C22 . 1.394(5) ?
C22 O22 . 1.359(4) ?
C22 C23 . 1.381(5) ?
C23 C24 . 1.363(6) ?
C23 H23 . 0.9300 ?
C24 C25 . 1.352(6) ?
C24 H24 . 0.9300 ?
C25 C26 . 1.386(5) ?
C25 H25 . 0.9300 ?
C26 H26 . 0.9300 ?
O22 C27 . 1.427(5) ?
C27 H27A . 0.9600 ?
C27 H27B . 0.9600 ?
C27 H27C . 0.9600 ?
C31 O32 . 1.244(4) ?
C31 O31 . 1.257(4) ?
C31 C32 . 1.518(4) ?
C32 O33 . 1.406(3) ?
C32 C33 . 1.526(4) ?
C32 H32A . 0.9800 ?
O33 H33 . 0.78(4) ?
C33 O34 . 1.406(3) ?
C33 C34 . 1.508(4) ?
C33 H33A . 0.9800 ?
O34 H34 . 0.82(4) ?
C34 O35 . 1.201(3) ?
C34 O36 . 1.312(3) ?
O36 H36 . 0.81(3) ?
O41 H41 . 0.83(5) ?
O41 H42 . 0.88(5) ?
O51 H51 . 0.98(2) ?
O51 H52 . 0.97(2) ?

loop_
_geom_hbond_atom_site_label_D
_geom_hbond_atom_site_label_H
_geom_hbond_atom_site_label_A
_geom_hbond_site_symmetry_A
_geom_hbond_distance_DH
_geom_hbond_distance_HA
_geom_hbond_distance_DA
_geom_hbond_angle_DHA
_geom_hbond_publ_flag
N1 H11 O31 . 0.79(4) 2.40(4) 3.028(4) 137(3) no
N1 H11 O36 1_455 0.79(4) 2.43(4) 2.977(4) 128(3) no
N1 H11 O35 2_756 0.79(4) 2.50(3) 2.942(3) 117(3) no
N1 H12 O41 . 0.89(4) 1.91(4) 2.792(5) 168(3) no
O33 H33 O34 2_746 0.77(4) 2.14(4) 2.800(3) 144(4) no
O34 H34 O31 2_746 0.82(4) 2.11(4) 2.836(3) 148(3) no
O36 H36 O32 1_655 0.81(4) 1.68(4) 2.478(3) 167(3) no
O41 H41 O33 1_465 0.82(5) 1.94(5) 2.753(4) 167(3) no
O41 H42 O31 1_455 0.87(5) 1.90(5) 2.766(4) 169(3) no
O51 H51 O41 . 0.98(4) 1.80(5) 2.776(5) 172(9) no
O51 H52 O22 1_455 0.97(7) 2.22(7) 3.054(7) 144(6) no
O51 H52 N4 1_455 0.97(7) 2.48(6) 3.307(6) 143(5) no
C23 H23 Cg2 2_655 0.93 2.91 3.722(4) 147 no

loop_
_geom_torsion_atom_site_label_1
_geom_torsion_atom_site_label_2
_geom_torsion_atom_site_label_3
_geom_torsion_atom_site_label_4
_geom_torsion_site_symmetry_1
_geom_torsion_site_symmetry_2
_geom_torsion_site_symmetry_3
_geom_torsion_site_symmetry_4
_geom_torsion
_geom_torsion_publ_flag
C6 N1 C2 C3 . . . . -54.9(4) ?
N1 C2 C3 N4 . . . . 58.6(4) ?
C2 C3 N4 C21 . . . . 169.1(3) ?
C2 C3 N4 C5 . . . . -61.7(3) ?
C21 N4 C5 C6 . . . . -167.9(3) ?
C3 N4 C5 C6 . . . . 60.6(3) ?
C2 N1 C6 C5 . . . . 53.7(4) ?
N4 C5 C6 N1 . . . . -56.1(4) ?
C3 N4 C21 C26 . . . . 22.6(4) ?
C5 N4 C21 C26 . . . . -105.3(3) ?
C3 N4 C21 C22 . . . . -155.5(3) ?
C5 N4 C21 C22 . . . . 76.6(3) ?
C26 C21 C22 O22 . . . . -179.1(3) ?
N4 C21 C22 O22 . . . . -0.9(4) ?
C26 C21 C22 C23 . . . . 0.0(5) ?
N4 C21 C22 C23 . . . . 178.2(3) ?
O22 C22 C23 C24 . . . . 178.6(4) ?
C21 C22 C23 C24 . . . . -0.4(5) ?
C22 C23 C24 C25 . . . . 0.3(6) ?
C23 C24 C25 C26 . . . . 0.3(6) ?
C22 C21 C26 C25 . . . . 0.6(5) ?
N4 C21 C26 C25 . . . . -177.5(3) ?
C24 C25 C26 C21 . . . . -0.7(6) ?
C23 C22 O22 C27 . . . . -8.7(6) ?
C21 C22 O22 C27 . . . . 170.4(4) ?
O32 C31 C32 O33 . . . . 10.6(4) ?
O31 C31 C32 O33 . . . . -169.8(2) ?
O32 C31 C32 C33 . . . . -111.3(3) ?
O31 C31 C32 C33 . . . . 68.3(3) ?
O33 C32 C33 O34 . . . . -66.8(3) ?
C31 C32 C33 O34 . . . . 56.6(3) ?
O33 C32 C33 C34 . . . . 56.6(3) ?
C31 C32 C33 C34 . . . . 179.9(2) ?
O34 C33 C34 O35 . . . . 3.2(4) ?
C32 C33 C34 O35 . . . . -119.2(3) ?
O34 C33 C34 O36 . . . . -178.9(3) ?
C32 C33 C34 O36 . . . . 58.7(3) ?

_cod_database_fobs_code 2243658
